data_7227515
loop_
_publ_author_name
'Fang, Wenyan'
'Zhang, Yuyang'
'Zhang, Gaobin'
'Kong, Lin'
'Yang, Longmei'
'Yang, Jiaxiang'

_publ_section_title
;
 Multi-stimuli-responsive fluorescence of a highly emissive difluoroboron
 complex in both solution and solid states
;
_journal_issue 9
_journal_name_full CrystEngComm
_journal_page_first 1294
_journal_paper_doi 10.1039/C6CE02376B
_journal_volume 19
_journal_year 2017
_chemical_formula_sum 'C24 H23 N3 O S'
_chemical_formula_weight 401.52
_chemical_name_common S3
_chemical_name_systematic
;
 ?
;
_space_group_IT_number 15
_symmetry_cell_setting monoclinic
_symmetry_space_group_name_Hall '-C 2yc'
_symmetry_space_group_name_H-M 'C 1 2/c 1'
_atom_sites_solution_hydrogens geom
_atom_sites_solution_primary direct
_atom_sites_solution_secondary difmap
_audit_creation_method SHELXL-97
_audit_update_record
;
2017-01-08 deposited with the CCDC.
2017-01-24 downloaded from the CCDC.
;
_cell_angle_alpha 90.00
_cell_angle_beta 119.293(2)
_cell_angle_gamma 90.00
_cell_formula_units_Z 8
_cell_length_a 26.886(3)
_cell_length_b 10.6027(18)
_cell_length_c 16.7359(18)
_cell_measurement_reflns_used 5199
_cell_measurement_temperature 296(2)
_cell_measurement_theta_max 25.44
_cell_measurement_theta_min 2.28
_cell_volume 4160.8(10)
_computing_cell_refinement 'Bruker SMART'
_computing_data_collection 'Bruker SMART'
_computing_data_reduction 'Bruker SAINT'
_computing_molecular_graphics 'Bruker SHELXTL'
_computing_publication_material 'Bruker SHELXTL'
_computing_structure_refinement 'SHELXL-97 (Sheldrick, 1997)'
_computing_structure_solution 'SHELXS-97 (Sheldrick, 1990)'
_diffrn_ambient_temperature 296(2)
_diffrn_measured_fraction_theta_full 0.998
_diffrn_measured_fraction_theta_max 0.998
_diffrn_measurement_device_type 'CCD area detector'
_diffrn_measurement_method 'phi and omega scans'
_diffrn_radiation_monochromator graphite
_diffrn_radiation_source 'fine-focus sealed tube'
_diffrn_radiation_type MoK\a
_diffrn_radiation_wavelength 0.71073
_diffrn_reflns_av_R_equivalents 0.0305
_diffrn_reflns_av_sigmaI/netI 0.0286
_diffrn_reflns_limit_h_max 31
_diffrn_reflns_limit_h_min -29
_diffrn_reflns_limit_k_max 12
_diffrn_reflns_limit_k_min -12
_diffrn_reflns_limit_l_max 19
_diffrn_reflns_limit_l_min -19
_diffrn_reflns_number 14422
_diffrn_reflns_theta_full 24.99
_diffrn_reflns_theta_max 24.99
_diffrn_reflns_theta_min 1.74
_exptl_absorpt_coefficient_mu 0.176
_exptl_absorpt_correction_type none
_exptl_crystal_colour brown
_exptl_crystal_density_diffrn 1.282
_exptl_crystal_density_method 'not measured'
_exptl_crystal_F_000 1696
_exptl_crystal_size_max 0.18
_exptl_crystal_size_mid 0.18
_exptl_crystal_size_min 0.17
_refine_diff_density_max 0.187
_refine_diff_density_min -0.287
_refine_diff_density_rms 0.041
_refine_ls_extinction_coef 0.0007(2)
_refine_ls_extinction_expression Fc^*^=kFc[1+0.001xFc^2^\l^3^/sin(2\q)]^-1/4^
_refine_ls_extinction_method SHELXL
_refine_ls_goodness_of_fit_ref 1.074
_refine_ls_hydrogen_treatment mixed
_refine_ls_matrix_type full
_refine_ls_number_parameters 265
_refine_ls_number_reflns 3657
_refine_ls_number_restraints 0
_refine_ls_restrained_S_all 1.074
_refine_ls_R_factor_all 0.0530
_refine_ls_R_factor_gt 0.0396
_refine_ls_shift/su_max 0.000
_refine_ls_shift/su_mean 0.000
_refine_ls_structure_factor_coef Fsqd
_refine_ls_weighting_details 'calc w=1/[\s^2^(Fo^2^)+(0.0604P)^2^+1.3973P] where P=(Fo^2^+2Fc^2^)/3'
_refine_ls_weighting_scheme calc
_refine_ls_wR_factor_gt 0.1093
_refine_ls_wR_factor_ref 0.1184
_reflns_number_gt 2829
_reflns_number_total 3657
_reflns_threshold_expression >2sigma(I)
_cod_data_source_file c6ce02376b2.cif
_cod_data_source_block S3
_cod_depositor_comments
;
The following automatic conversions were performed:

'_symmetry_cell_setting' value 'Monoclinic' changed to 'monoclinic'
according to
/usr/data/users/saulius/crontab/automatic-downloads/rss-feeds/RSC/lib/dictionaries/cif_core.dic
dictionary named 'cif_core.dic' version 2.4.2 from 2011-04-26.

Automatic conversion script
Id: cif_fix_values 4268 2015-11-12 08:31:59Z antanas 

 Adding full bibliography for 7227515--7227516.cif.
;
_cod_original_sg_symbol_H-M C2/c
_cod_database_code 7227515

loop_
_symmetry_equiv_pos_as_xyz
'x, y, z'
'-x, y, -z+1/2'
'x+1/2, y+1/2, z'
'-x+1/2, y+1/2, -z+1/2'
'-x, -y, -z'
'x, -y, z-1/2'
'-x+1/2, -y+1/2, -z'
'x+1/2, -y+1/2, z-1/2'

loop_
_atom_site_label
_atom_site_type_symbol
_atom_site_fract_x
_atom_site_fract_y
_atom_site_fract_z
_atom_site_U_iso_or_equiv
_atom_site_adp_type
_atom_site_occupancy
_atom_site_symmetry_multiplicity
_atom_site_calc_flag
_atom_site_refinement_flags
S1 S 0.07565(2) 0.32945(6) -0.24867(3) 0.0700(2) Uani 1 1 d .
O1 O 0.33943(7) 0.52293(13) 0.50943(9) 0.0784(5) Uani 1 1 d .
H1 H 0.3242 0.5031 0.4556 0.094 Uiso 1 1 d R
N1 N 0.43778(8) 0.33709(17) 0.80599(10) 0.0671(5) Uani 1 1 d .
N2 N 0.29005(6) 0.37459(15) 0.36705(9) 0.0515(4) Uani 1 1 d .
N3 N 0.05533(8) 0.2652(3) -0.07611(12) 0.0927(7) Uani 1 1 d .
C1 C 0.43845(11) 0.5301(3) 0.88852(17) 0.0932(8) Uani 1 1 d .
H1A H 0.4026 0.5601 0.8403 0.140 Uiso 1 1 calc R
H1B H 0.4619 0.6006 0.9218 0.140 Uiso 1 1 calc R
H1C H 0.4320 0.4776 0.9294 0.140 Uiso 1 1 calc R
C2 C 0.46790(10) 0.4552(2) 0.84815(14) 0.0782(7) Uani 1 1 d .
H2A H 0.4707 0.5058 0.8022 0.094 Uiso 1 1 calc R
H2B H 0.5063 0.4357 0.8959 0.094 Uiso 1 1 calc R
C3 C 0.50638(11) 0.1611(3) 0.87929(18) 0.0925(8) Uani 1 1 d .
H3A H 0.4989 0.1279 0.8211 0.139 Uiso 1 1 calc R
H3B H 0.5157 0.0932 0.9223 0.139 Uiso 1 1 calc R
H3C H 0.5378 0.2190 0.9014 0.139 Uiso 1 1 calc R
C4 C 0.45410(9) 0.2291(2) 0.86848(13) 0.0675(6) Uani 1 1 d .
H4A H 0.4225 0.1701 0.8457 0.081 Uiso 1 1 calc R
H4B H 0.4613 0.2583 0.9281 0.081 Uiso 1 1 calc R
C5 C 0.40164(8) 0.32602(19) 0.71360(12) 0.0525(5) Uani 1 1 d .
C6 C 0.38583(8) 0.43081(19) 0.65517(12) 0.0576(5) Uani 1 1 d .
H6 H 0.3984 0.5106 0.6800 0.069 Uiso 1 1 calc R
C7 C 0.35211(8) 0.41824(17) 0.56170(12) 0.0525(4) Uani 1 1 d .
C8 C 0.37917(8) 0.20733(19) 0.67325(12) 0.0562(5) Uani 1 1 d .
H8 H 0.3876 0.1361 0.7101 0.067 Uiso 1 1 calc R
C9 C 0.34529(8) 0.19698(18) 0.58104(13) 0.0555(5) Uani 1 1 d .
H9 H 0.3309 0.1179 0.5565 0.067 Uiso 1 1 calc R
C10 C 0.33105(7) 0.29975(17) 0.52126(11) 0.0477(4) Uani 1 1 d .
C11 C 0.29916(8) 0.28408(18) 0.42387(12) 0.0517(4) Uani 1 1 d .
H11 H 0.2843 0.2048 0.4006 0.062 Uiso 1 1 calc R
C12 C 0.25860(7) 0.35330(17) 0.27172(11) 0.0473(4) Uani 1 1 d .
C13 C 0.21207(7) 0.27260(18) 0.23073(11) 0.0504(4) Uani 1 1 d .
H13 H 0.2015 0.2255 0.2670 0.061 Uiso 1 1 calc R
C14 C 0.18129(7) 0.26172(17) 0.13644(11) 0.0484(4) Uani 1 1 d .
H14 H 0.1501 0.2077 0.1101 0.058 Uiso 1 1 calc R
C15 C 0.27357(8) 0.42178(17) 0.21571(12) 0.0521(4) Uani 1 1 d .
H15 H 0.3045 0.4766 0.2420 0.062 Uiso 1 1 calc R
C16 C 0.24317(7) 0.40942(17) 0.12158(11) 0.0501(4) Uani 1 1 d .
H16 H 0.2544 0.4548 0.0855 0.060 Uiso 1 1 calc R
C17 C 0.19600(7) 0.32994(16) 0.07995(11) 0.0444(4) Uani 1 1 d .
C18 C 0.16016(7) 0.32352(16) -0.02101(11) 0.0450(4) Uani 1 1 d .
C19 C 0.10169(8) 0.2903(2) -0.05331(12) 0.0593(5) Uani 1 1 d .
C20 C 0.17850(7) 0.35089(16) -0.08096(12) 0.0475(4) Uani 1 1 d .
H20 H 0.2174 0.3667 -0.0545 0.057 Uiso 1 1 calc R
C21 C 0.14753(7) 0.35959(16) -0.17914(12) 0.0479(4) Uani 1 1 d .
C22 C 0.17166(8) 0.39956(18) -0.23166(12) 0.0557(5) Uani 1 1 d .
H22 H 0.2100 0.4203 -0.2072 0.067 Uiso 1 1 calc R
C23 C 0.13210(9) 0.4052(2) -0.32534(13) 0.0655(5) Uani 1 1 d .
H23 H 0.1413 0.4305 -0.3697 0.079 Uiso 1 1 calc R
C24 C 0.07917(10) 0.3699(2) -0.34432(13) 0.0705(6) Uani 1 1 d .
H24 H 0.0480 0.3679 -0.4032 0.085 Uiso 1 1 calc R

loop_
_atom_site_aniso_label
_atom_site_aniso_U_11
_atom_site_aniso_U_22
_atom_site_aniso_U_33
_atom_site_aniso_U_23
_atom_site_aniso_U_13
_atom_site_aniso_U_12
S1 0.0577(3) 0.1022(5) 0.0433(3) 0.0008(3) 0.0194(2) -0.0149(3)
O1 0.1135(12) 0.0513(8) 0.0463(7) 0.0000(6) 0.0205(8) -0.0078(8)
N1 0.0720(11) 0.0803(12) 0.0374(8) -0.0008(8) 0.0176(8) -0.0158(9)
N2 0.0523(9) 0.0549(9) 0.0391(7) -0.0027(7) 0.0159(7) 0.0019(7)
N3 0.0487(11) 0.166(2) 0.0547(10) 0.0169(12) 0.0188(8) -0.0106(12)
C1 0.0811(16) 0.0981(19) 0.0740(15) -0.0133(14) 0.0175(13) -0.0145(14)
C2 0.0746(14) 0.0984(18) 0.0462(11) -0.0047(11) 0.0176(10) -0.0230(13)
C3 0.0742(16) 0.130(2) 0.0736(15) 0.0125(15) 0.0360(13) 0.0128(15)
C4 0.0635(12) 0.0955(16) 0.0415(10) 0.0058(10) 0.0242(9) -0.0053(11)
C5 0.0467(10) 0.0697(13) 0.0407(9) -0.0015(9) 0.0210(8) -0.0071(9)
C6 0.0656(12) 0.0573(12) 0.0440(9) -0.0077(8) 0.0222(9) -0.0103(9)
C7 0.0566(10) 0.0518(11) 0.0463(9) 0.0002(8) 0.0229(8) -0.0014(8)
C8 0.0599(11) 0.0599(12) 0.0465(10) 0.0059(9) 0.0243(9) -0.0035(9)
C9 0.0590(11) 0.0520(11) 0.0511(10) -0.0040(8) 0.0235(9) -0.0078(9)
C10 0.0455(9) 0.0526(11) 0.0412(9) -0.0029(8) 0.0182(8) -0.0016(8)
C11 0.0506(10) 0.0524(11) 0.0468(9) -0.0073(8) 0.0198(8) -0.0016(8)
C12 0.0459(10) 0.0494(10) 0.0405(9) -0.0030(7) 0.0164(8) 0.0057(8)
C13 0.0499(10) 0.0570(11) 0.0447(9) -0.0002(8) 0.0234(8) 0.0005(8)
C14 0.0432(9) 0.0540(11) 0.0448(9) -0.0060(8) 0.0191(8) -0.0039(8)
C15 0.0485(10) 0.0501(10) 0.0479(9) -0.0032(8) 0.0160(8) -0.0041(8)
C16 0.0498(10) 0.0526(11) 0.0457(9) 0.0022(8) 0.0217(8) -0.0006(8)
C17 0.0406(9) 0.0467(10) 0.0423(9) -0.0023(7) 0.0175(7) 0.0051(7)
C18 0.0418(9) 0.0465(10) 0.0429(9) -0.0021(7) 0.0176(7) 0.0026(7)
C19 0.0491(11) 0.0866(15) 0.0388(9) 0.0074(9) 0.0187(8) 0.0007(10)
C20 0.0431(9) 0.0482(10) 0.0474(9) -0.0047(8) 0.0192(8) -0.0004(7)
C21 0.0516(10) 0.0457(10) 0.0480(9) -0.0044(8) 0.0255(8) -0.0015(8)
C22 0.0577(11) 0.0571(12) 0.0573(11) -0.0006(9) 0.0320(9) 0.0010(9)
C23 0.0841(15) 0.0677(14) 0.0577(11) 0.0052(10) 0.0448(11) 0.0033(11)
C24 0.0765(15) 0.0855(16) 0.0440(10) 0.0011(10) 0.0253(10) -0.0040(12)

loop_
_atom_type_symbol
_atom_type_description
_atom_type_scat_dispersion_real
_atom_type_scat_dispersion_imag
_atom_type_scat_source
C C 0.0033 0.0016 'International Tables Vol C Tables 4.2.6.8 and 6.1.1.4'
H H 0.0000 0.0000 'International Tables Vol C Tables 4.2.6.8 and 6.1.1.4'
N N 0.0061 0.0033 'International Tables Vol C Tables 4.2.6.8 and 6.1.1.4'
O O 0.0106 0.0060 'International Tables Vol C Tables 4.2.6.8 and 6.1.1.4'
S S 0.1246 0.1234 'International Tables Vol C Tables 4.2.6.8 and 6.1.1.4'

loop_
_geom_angle_atom_site_label_1
_geom_angle_atom_site_label_2
_geom_angle_atom_site_label_3
_geom_angle
C24 S1 C21 91.61(10)
C7 O1 H1 109.6
C5 N1 C4 122.51(17)
C5 N1 C2 122.28(17)
C4 N1 C2 114.88(16)
C11 N2 C12 120.54(16)
C2 C1 H1A 109.5
C2 C1 H1B 109.5
H1A C1 H1B 109.5
C2 C1 H1C 109.5
H1A C1 H1C 109.5
H1B C1 H1C 109.5
N1 C2 C1 112.3(2)
N1 C2 H2A 109.1
C1 C2 H2A 109.1
N1 C2 H2B 109.1
C1 C2 H2B 109.1
H2A C2 H2B 107.9
C4 C3 H3A 109.5
C4 C3 H3B 109.5
H3A C3 H3B 109.5
C4 C3 H3C 109.5
H3A C3 H3C 109.5
H3B C3 H3C 109.5
N1 C4 C3 113.25(18)
N1 C4 H4A 108.9
C3 C4 H4A 108.9
N1 C4 H4B 108.9
C3 C4 H4B 108.9
H4A C4 H4B 107.7
N1 C5 C6 121.65(17)
N1 C5 C8 121.04(17)
C6 C5 C8 117.31(16)
C7 C6 C5 121.45(18)
C7 C6 H6 119.3
C5 C6 H6 119.3
O1 C7 C6 118.26(17)
O1 C7 C10 120.51(16)
C6 C7 C10 121.23(17)
C9 C8 C5 120.37(17)
C9 C8 H8 119.8
C5 C8 H8 119.8
C8 C9 C10 123.06(18)
C8 C9 H9 118.5
C10 C9 H9 118.5
C9 C10 C7 116.48(16)
C9 C10 C11 121.67(17)
C7 C10 C11 121.78(16)
N2 C11 C10 123.07(17)
N2 C11 H11 118.5
C10 C11 H11 118.5
C13 C12 C15 118.44(15)
C13 C12 N2 123.63(16)
C15 C12 N2 117.86(16)
C14 C13 C12 120.46(17)
C14 C13 H13 119.8
C12 C13 H13 119.8
C13 C14 C17 121.43(16)
C13 C14 H14 119.3
C17 C14 H14 119.3
C16 C15 C12 120.93(16)
C16 C15 H15 119.5
C12 C15 H15 119.5
C15 C16 C17 120.93(17)
C15 C16 H16 119.5
C17 C16 H16 119.5
C16 C17 C14 117.79(15)
C16 C17 C18 121.55(16)
C14 C17 C18 120.54(15)
C20 C18 C19 120.33(15)
C20 C18 C17 124.63(15)
C19 C18 C17 114.99(15)
N3 C19 C18 177.6(2)
C18 C20 C21 130.29(16)
C18 C20 H20 114.9
C21 C20 H20 114.9
C22 C21 C20 123.66(16)
C22 C21 S1 110.16(13)
C20 C21 S1 126.12(14)
C21 C22 C23 112.77(17)
C21 C22 H22 123.6
C23 C22 H22 123.6
C24 C23 C22 112.79(18)
C24 C23 H23 123.6
C22 C23 H23 123.6
C23 C24 S1 112.67(15)
C23 C24 H24 123.7
S1 C24 H24 123.7

loop_
_geom_bond_atom_site_label_1
_geom_bond_atom_site_label_2
_geom_bond_distance
S1 C24 1.704(2)
S1 C21 1.7292(18)
O1 C7 1.350(2)
O1 H1 0.8147
N1 C5 1.371(2)
N1 C4 1.466(3)
N1 C2 1.471(3)
N2 C11 1.287(2)
N2 C12 1.411(2)
N3 C19 1.142(2)
C1 C2 1.496(4)
C1 H1A 0.9600
C1 H1B 0.9600
C1 H1C 0.9600
C2 H2A 0.9700
C2 H2B 0.9700
C3 C4 1.510(3)
C3 H3A 0.9600
C3 H3B 0.9600
C3 H3C 0.9600
C4 H4A 0.9700
C4 H4B 0.9700
C5 C6 1.402(3)
C5 C8 1.416(3)
C6 C7 1.378(2)
C6 H6 0.9300
C7 C10 1.408(3)
C8 C9 1.359(3)
C8 H8 0.9300
C9 C10 1.400(3)
C9 H9 0.9300
C10 C11 1.432(2)
C11 H11 0.9300
C12 C13 1.389(2)
C12 C15 1.392(3)
C13 C14 1.382(2)
C13 H13 0.9300
C14 C17 1.393(2)
C14 H14 0.9300
C15 C16 1.381(2)
C15 H15 0.9300
C16 C17 1.393(2)
C16 H16 0.9300
C17 C18 1.481(2)
C18 C20 1.348(2)
C18 C19 1.434(3)
C20 C21 1.436(2)
C20 H20 0.9300
C21 C22 1.390(3)
C22 C23 1.401(3)
C22 H22 0.9300
C23 C24 1.350(3)
C23 H23 0.9300
C24 H24 0.9300
